data_7210378
loop_
_publ_author_name
'Du, Peng'
'Yang, Yan'
'Yang, Jin'
'Liu, Ying-Ying'
'Kan, Wei-Qiu'
'Ma, Jian-Fang'

_publ_section_title
;
 A series of MOFs based on a tricarboxylic acid and various N-donor
 ligands: syntheses, structures, and properties
;
_journal_issue 35
_journal_name_full CrystEngComm
_journal_page_first 6986
_journal_paper_doi 10.1039/c3ce40828k
_journal_volume 15
_journal_year 2013
_chemical_formula_moiety 'C52 H40 N4 O16 Zn3'
_chemical_formula_sum 'C52 H40 N4 O16 Zn3'
_chemical_formula_weight 1173.12
_chemical_name_systematic
;
 ?
;
_space_group_IT_number 13
_symmetry_cell_setting monoclinic
_symmetry_space_group_name_Hall '-P 2yac'
_symmetry_space_group_name_H-M 'P 1 2/n 1'
_atom_sites_solution_hydrogens geom
_atom_sites_solution_primary direct
_atom_sites_solution_secondary difmap
_audit_creation_method SHELXL-97
_cell_angle_alpha 90
_cell_angle_beta 97.577(19)
_cell_angle_gamma 90
_cell_formula_units_Z 2
_cell_length_a 9.842(2)
_cell_length_b 12.262(3)
_cell_length_c 20.186(4)
_cell_measurement_reflns_used 1666
_cell_measurement_temperature 293(2)
_cell_measurement_theta_max 29.2257
_cell_measurement_theta_min 2.9464
_cell_volume 2414.8(9)
_computing_cell_refinement CrysAlis
_computing_data_collection 'CrysAlis (Oxford Diffraction, 2006)'
_computing_data_reduction CrysAlis
_computing_structure_refinement 'SHELXL-97 (Sheldrick, 2008)'
_computing_structure_solution 'SHELXL-97 (Sheldrick, 2008)'
_diffrn_ambient_temperature 293(2)
_diffrn_detector_area_resol_mean 10.2375
_diffrn_measured_fraction_theta_full 0.986
_diffrn_measured_fraction_theta_max 0.986
_diffrn_measurement_device_type 'Oxford Diffraction Gemini R Ultra'
_diffrn_measurement_method '\w scan'
_diffrn_radiation_monochromator graphite
_diffrn_radiation_source 'fine-focus sealed tube'
_diffrn_radiation_type MoK\a
_diffrn_radiation_wavelength 0.71069
_diffrn_reflns_av_R_equivalents 0.0640
_diffrn_reflns_av_sigmaI/netI 0.0868
_diffrn_reflns_limit_h_max 11
_diffrn_reflns_limit_h_min -11
_diffrn_reflns_limit_k_max 11
_diffrn_reflns_limit_k_min -14
_diffrn_reflns_limit_l_max 24
_diffrn_reflns_limit_l_min -23
_diffrn_reflns_number 11452
_diffrn_reflns_theta_full 25.00
_diffrn_reflns_theta_max 25.02
_diffrn_reflns_theta_min 2.95
_exptl_absorpt_coefficient_mu 1.557
_exptl_absorpt_correction_T_max 0.7159
_exptl_absorpt_correction_T_min 0.6523
_exptl_absorpt_correction_type multi-scan
_exptl_absorpt_process_details
;
CrysAlis (Oxford Diffraction, 2006)
;
_exptl_crystal_colour colourless
_exptl_crystal_density_diffrn 1.613
_exptl_crystal_density_method 'not measured'
_exptl_crystal_description block
_exptl_crystal_F_000 1196
_exptl_crystal_size_max 0.30
_exptl_crystal_size_mid 0.26
_exptl_crystal_size_min 0.25
_refine_diff_density_max 0.962
_refine_diff_density_min -0.819
_refine_diff_density_rms 0.140
_refine_ls_extinction_method none
_refine_ls_goodness_of_fit_ref 1.056
_refine_ls_hydrogen_treatment mixed
_refine_ls_matrix_type full
_refine_ls_number_parameters 345
_refine_ls_number_reflns 4218
_refine_ls_number_restraints 47
_refine_ls_restrained_S_all 1.071
_refine_ls_R_factor_all 0.0944
_refine_ls_R_factor_gt 0.0656
_refine_ls_shift/su_max 0.000
_refine_ls_shift/su_mean 0.000
_refine_ls_structure_factor_coef Fsqd
_refine_ls_weighting_details 'calc w=1/[\s^2^(Fo^2^)+(0.0941P)^2^+3.7099P] where P=(Fo^2^+2Fc^2^)/3'
_refine_ls_weighting_scheme calc
_refine_ls_wR_factor_gt 0.1620
_refine_ls_wR_factor_ref 0.1854
_reflns_number_gt 3062
_reflns_number_total 4218
_reflns_threshold_expression >2\s(I)
_cod_data_source_file c3ce40828k.txt
_cod_data_source_block Compound-3
_cod_depositor_comments
;
The following automatic conversions were performed:

'_symmetry_cell_setting' value 'Monoclinic' changed to 'monoclinic'
according to /home/saulius/struct/CIF-dictionaries/cif_core.dic
dictionary named 'cif_core.dic' version 2.4.2 from 2011-04-26.

Automatic conversion script
Id: cif_fix_values 1891 2012-01-12 08:04:46Z andrius 
;
_cod_original_cell_volume 2414.8(10)
_cod_original_sg_symbol_H-M P2/n
_cod_database_code 7210378

loop_
_symmetry_equiv_pos_as_xyz
'x, y, z'
'-x+1/2, y, -z+1/2'
'-x, -y, -z'
'x-1/2, -y, z-1/2'

loop_
_atom_site_label
_atom_site_type_symbol
_atom_site_fract_x
_atom_site_fract_y
_atom_site_fract_z
_atom_site_U_iso_or_equiv
_atom_site_adp_type
_atom_site_occupancy
_atom_site_symmetry_multiplicity
_atom_site_calc_flag
_atom_site_refinement_flags
Zn1 Zn -0.2500 0.82246(8) -0.2500 0.0158(3) Uani 1 2 d S
Zn2 Zn 0.02808(6) 0.61484(5) -0.17735(3) 0.0172(2) Uani 1 1 d D
C1 C -0.3266(8) 0.6494(8) -0.0670(4) 0.050(2) Uani 1 1 d .
C2 C -0.2549(9) 0.5739(8) -0.0241(4) 0.055(2) Uani 1 1 d .
H2 H -0.1782 0.5392 -0.0366 0.066 Uiso 1 1 calc R
C3 C -0.2974(8) 0.5508(8) 0.0364(4) 0.051(2) Uani 1 1 d .
C4 C -0.4146(9) 0.5988(8) 0.0535(4) 0.056(2) Uani 1 1 d .
H4 H -0.4446 0.5814 0.0940 0.068 Uiso 1 1 calc R
C5 C -0.4872(8) 0.6716(7) 0.0115(4) 0.049(2) Uani 1 1 d .
C6 C -0.4454(9) 0.6978(8) -0.0477(4) 0.055(2) Uani 1 1 d .
H6 H -0.4952 0.7479 -0.0757 0.067 Uiso 1 1 calc R
C7 C -0.2829(8) 0.6758(8) -0.1330(4) 0.052(2) Uani 1 1 d .
C8 C -0.2147(9) 0.4761(8) 0.0858(4) 0.050(2) Uani 1 1 d .
C9 C -0.6833(10) 0.7890(9) -0.0086(4) 0.066(3) Uani 1 1 d .
H9A H -0.7209 0.7524 -0.0496 0.079 Uiso 1 1 calc R
H9B H -0.6270 0.8493 -0.0201 0.079 Uiso 1 1 calc R
C10 C -0.7963(9) 0.8303(9) 0.0270(4) 0.057(2) Uani 1 1 d .
C11 C -0.9010(10) 0.7609(9) 0.0416(5) 0.065(3) Uani 1 1 d .
H11 H -0.8974 0.6874 0.0306 0.078 Uiso 1 1 calc R
C12 C -1.0080(10) 0.7981(9) 0.0716(4) 0.062(2) Uani 1 1 d .
H12 H -1.0757 0.7498 0.0811 0.075 Uiso 1 1 calc R
C13 C -1.0172(9) 0.9107(8) 0.0886(4) 0.050(2) Uani 1 1 d .
C14 C -0.9147(9) 0.9801(8) 0.0726(4) 0.055(2) Uani 1 1 d .
H14 H -0.9202 1.0544 0.0809 0.066 Uiso 1 1 calc R
C15 C -0.8052(9) 0.9396(9) 0.0445(4) 0.058(2) Uani 1 1 d .
H15 H -0.7348 0.9868 0.0369 0.070 Uiso 1 1 calc R
C16 C -1.1405(8) 0.9543(8) 0.1149(4) 0.051(2) Uani 1 1 d .
C17 C -1.2656(10) 0.9043(9) 0.0972(5) 0.066(3) Uani 1 1 d .
H17 H -1.2679 0.8403 0.0723 0.079 Uiso 1 1 calc R
C18 C -1.3867(10) 0.9437(11) 0.1141(5) 0.075(3) Uani 1 1 d .
H18 H -1.4690 0.9075 0.1013 0.090 Uiso 1 1 calc R
C19 C -1.3822(11) 1.0422(11) 0.1519(5) 0.075(3) Uani 1 1 d U
H19 H -1.4623 1.0706 0.1648 0.090 Uiso 1 1 calc R
C20 C -1.2629(11) 1.0938(9) 0.1690(5) 0.068(3) Uani 1 1 d .
H20 H -1.2622 1.1599 0.1916 0.082 Uiso 1 1 calc R
C21 C -1.1379(9) 1.0502(8) 0.1534(4) 0.056(2) Uani 1 1 d .
C22 C -1.0117(10) 1.1066(9) 0.1824(4) 0.056(2) Uani 1 1 d U
C23 C 0.0529(14) 0.3906(12) -0.2589(6) 0.092(4) Uani 1 1 d .
H23 H 0.1246 0.4178 -0.2797 0.111 Uiso 1 1 calc R
C24 C 0.0030(14) 0.2866(14) -0.2640(7) 0.105(4) Uani 1 1 d .
H24 H 0.0333 0.2303 -0.2893 0.126 Uiso 1 1 calc R
C25 C -0.1106(11) 0.3813(8) -0.2001(5) 0.062(3) Uani 1 1 d .
H25 H -0.1755 0.4015 -0.1728 0.075 Uiso 1 1 calc R
C26 C -0.1906(12) 0.1908(11) -0.2214(6) 0.085(3) Uani 1 1 d U
H26A H -0.2272 0.1930 -0.1791 0.102 Uiso 1 1 calc R
H26B H -0.1390 0.1236 -0.2228 0.102 Uiso 1 1 calc R
N1 N -0.0195(9) 0.4467(7) -0.2185(4) 0.066(2) Uani 1 1 d .
N2 N -0.1004(10) 0.2813(7) -0.2249(4) 0.073(2) Uani 1 1 d .
O1 O -0.3405(6) 0.7572(6) -0.1637(3) 0.0645(17) Uani 1 1 d U
O2 O -0.1934(7) 0.6189(6) -0.1549(3) 0.0655(17) Uani 1 1 d U
O3 O -0.0981(7) 0.4457(6) 0.0720(3) 0.0699(18) Uani 1 1 d U
O4 O -0.2572(6) 0.4486(6) 0.1383(3) 0.0695(19) Uani 1 1 d .
O5 O -0.6020(7) 0.7142(6) 0.0347(3) 0.0689(18) Uani 1 1 d U
O6 O -0.9988(9) 1.2058(7) 0.1736(4) 0.097(2) Uani 1 1 d U
O7 O -0.9188(7) 1.0558(6) 0.2181(3) 0.0700(19) Uani 1 1 d .
O1W O 0.0922(7) 0.6702(7) -0.2800(3) 0.0700(19) Uani 1 1 d D
H1C H 0.033(9) 0.699(7) -0.312(4) 0.105 Uiso 1 1 d D
H1D H 0.084(10) 0.5996(18) -0.279(2) 0.105 Uiso 1 1 d D

loop_
_atom_site_aniso_label
_atom_site_aniso_U_11
_atom_site_aniso_U_22
_atom_site_aniso_U_33
_atom_site_aniso_U_23
_atom_site_aniso_U_13
_atom_site_aniso_U_12
Zn1 0.0167(5) 0.0178(5) 0.0134(5) 0.000 0.0042(3) 0.000
Zn2 0.0191(4) 0.0153(4) 0.0175(4) 0.0032(2) 0.0032(3) 0.0043(3)
C1 0.043(5) 0.051(5) 0.056(5) 0.003(4) 0.009(4) 0.005(4)
C2 0.062(6) 0.056(6) 0.047(5) 0.006(4) 0.012(4) 0.014(5)
C3 0.047(5) 0.054(6) 0.050(5) 0.001(4) 0.003(4) -0.002(4)
C4 0.059(6) 0.066(7) 0.046(5) 0.008(4) 0.016(4) 0.003(5)
C5 0.047(5) 0.055(6) 0.046(5) 0.003(4) 0.013(4) 0.016(4)
C6 0.059(5) 0.055(6) 0.053(5) 0.003(4) 0.005(4) 0.014(5)
C7 0.043(5) 0.064(6) 0.052(5) 0.013(4) 0.012(4) 0.024(4)
C8 0.055(5) 0.049(6) 0.049(5) -0.001(4) 0.017(4) -0.002(4)
C9 0.063(6) 0.079(8) 0.055(5) 0.006(5) 0.006(4) 0.025(6)
C10 0.053(5) 0.066(7) 0.052(5) -0.007(4) 0.013(4) 0.009(5)
C11 0.077(7) 0.055(6) 0.065(6) -0.013(5) 0.015(5) 0.003(5)
C12 0.068(6) 0.060(7) 0.060(5) -0.011(5) 0.015(5) 0.005(5)
C13 0.050(5) 0.047(5) 0.054(5) -0.006(4) 0.007(4) -0.001(4)
C14 0.055(5) 0.056(6) 0.056(5) -0.001(4) 0.011(4) 0.006(5)
C15 0.059(6) 0.066(7) 0.049(5) 0.001(4) 0.009(4) 0.005(5)
C16 0.043(5) 0.061(6) 0.050(5) 0.000(4) 0.005(4) 0.009(4)
C17 0.052(6) 0.077(8) 0.070(6) -0.006(5) 0.011(5) -0.007(5)
C18 0.047(6) 0.111(10) 0.066(6) 0.013(6) 0.003(4) 0.000(6)
C19 0.069(5) 0.085(5) 0.074(4) 0.004(4) 0.018(4) 0.006(4)
C20 0.071(7) 0.073(8) 0.059(6) 0.001(5) 0.004(5) 0.013(6)
C21 0.060(6) 0.061(6) 0.050(5) 0.001(4) 0.012(4) 0.004(5)
C22 0.063(6) 0.060(4) 0.047(5) -0.011(4) 0.014(4) 0.003(5)
C23 0.102(9) 0.093(11) 0.089(8) -0.030(7) 0.039(7) -0.016(8)
C24 0.107(10) 0.106(12) 0.102(9) -0.039(8) 0.020(8) 0.006(9)
C25 0.080(7) 0.044(6) 0.062(6) -0.007(4) 0.004(5) -0.005(5)
C26 0.092(5) 0.072(5) 0.087(5) 0.003(4) -0.006(4) -0.004(4)
N1 0.074(5) 0.065(6) 0.061(5) -0.014(4) 0.019(4) -0.004(5)
N2 0.089(6) 0.047(5) 0.082(6) -0.009(4) 0.004(5) 0.000(5)
O1 0.0643(18) 0.0649(19) 0.0644(18) 0.0020(10) 0.0088(10) 0.0008(10)
O2 0.0652(19) 0.066(2) 0.0655(19) 0.0001(10) 0.0103(10) 0.0004(10)
O3 0.071(3) 0.078(4) 0.061(3) 0.002(3) 0.009(3) 0.021(3)
O4 0.065(4) 0.082(5) 0.064(4) 0.022(4) 0.018(3) 0.004(4)
O5 0.069(3) 0.079(4) 0.061(3) 0.008(3) 0.019(3) 0.018(3)
O6 0.116(4) 0.062(3) 0.117(4) -0.002(3) 0.026(4) -0.001(4)
O7 0.070(4) 0.076(5) 0.061(4) -0.007(3) -0.003(3) -0.011(4)
O1W 0.064(4) 0.075(5) 0.072(4) 0.016(3) 0.012(3) 0.003(4)

loop_
_atom_type_symbol
_atom_type_description
_atom_type_scat_dispersion_real
_atom_type_scat_dispersion_imag
_atom_type_scat_source
C C 0.0033 0.0016 'International Tables Vol C Tables 4.2.6.8 and 6.1.1.4'
H H 0.0000 0.0000 'International Tables Vol C Tables 4.2.6.8 and 6.1.1.4'
N N 0.0061 0.0033 'International Tables Vol C Tables 4.2.6.8 and 6.1.1.4'
O O 0.0106 0.0060 'International Tables Vol C Tables 4.2.6.8 and 6.1.1.4'
Zn Zn 0.2839 1.4301 'International Tables Vol C Tables 4.2.6.8 and 6.1.1.4'

loop_
_geom_angle_atom_site_label_1
_geom_angle_atom_site_label_2
_geom_angle_atom_site_label_3
_geom_angle
_geom_angle_site_symmetry_1
_geom_angle_site_symmetry_3
O1 Zn1 O1 137.5(4) 2_454 .
O1 Zn1 O7 96.1(2) 2_454 3_475
O1 Zn1 O7 111.8(2) . 3_475
O1 Zn1 O7 111.8(2) 2_454 4_675
O1 Zn1 O7 96.1(2) . 4_675
O7 Zn1 O7 97.4(4) 3_475 4_675
O6 Zn2 N1 154.0(3) 3_475 .
O6 Zn2 O3 108.5(3) 3_475 3_565
N1 Zn2 O3 93.9(3) . 3_565
O6 Zn2 O2 80.8(3) 3_475 .
N1 Zn2 O2 86.3(3) . .
O3 Zn2 O2 90.1(2) 3_565 .
O6 Zn2 O1W 78.1(3) 3_475 .
N1 Zn2 O1W 90.4(3) . .
O3 Zn2 O1W 146.9(2) 3_565 .
O2 Zn2 O1W 123.0(2) . .
O6 Zn2 O4 115.3(3) 3_475 3_565
N1 Zn2 O4 88.0(3) . 3_565
O3 Zn2 O4 55.6(2) 3_565 3_565
O2 Zn2 O4 144.6(2) . 3_565
O1W Zn2 O4 91.9(2) . 3_565
C2 C1 C6 118.5(8) . .
C2 C1 C7 121.2(7) . .
C6 C1 C7 120.3(7) . .
C3 C2 C1 120.1(8) . .
C3 C2 H2 120.0 . .
C1 C2 H2 120.0 . .
C2 C3 C4 119.9(8) . .
C2 C3 C8 120.8(8) . .
C4 C3 C8 119.3(7) . .
C5 C4 C3 120.7(8) . .
C5 C4 H4 119.7 . .
C3 C4 H4 119.7 . .
C6 C5 C4 120.6(8) . .
C6 C5 O5 124.6(7) . .
C4 C5 O5 114.8(7) . .
C5 C6 C1 120.2(8) . .
C5 C6 H6 119.9 . .
C1 C6 H6 119.9 . .
O2 C7 O1 123.9(8) . .
O2 C7 C1 119.7(8) . .
O1 C7 C1 116.4(7) . .
O4 C8 O3 121.7(8) . .
O4 C8 C3 121.2(8) . .
O3 C8 C3 117.1(7) . .
O5 C9 C10 108.3(7) . .
O5 C9 H9A 110.0 . .
C10 C9 H9A 110.0 . .
O5 C9 H9B 110.0 . .
C10 C9 H9B 110.0 . .
H9A C9 H9B 108.4 . .
C15 C10 C11 117.4(8) . .
C15 C10 C9 121.6(9) . .
C11 C10 C9 120.9(9) . .
C12 C11 C10 121.7(10) . .
C12 C11 H11 119.2 . .
C10 C11 H11 119.2 . .
C11 C12 C13 120.5(9) . .
C11 C12 H12 119.7 . .
C13 C12 H12 119.7 . .
C14 C13 C12 117.7(8) . .
C14 C13 C16 121.0(8) . .
C12 C13 C16 120.9(8) . .
C15 C14 C13 120.5(9) . .
C15 C14 H14 119.7 . .
C13 C14 H14 119.7 . .
C14 C15 C10 122.0(9) . .
C14 C15 H15 119.0 . .
C10 C15 H15 119.0 . .
C17 C16 C21 117.7(8) . .
C17 C16 C13 119.4(8) . .
C21 C16 C13 122.8(8) . .
C18 C17 C16 123.7(11) . .
C18 C17 H17 118.2 . .
C16 C17 H17 118.2 . .
C17 C18 C19 117.7(10) . .
C17 C18 H18 121.1 . .
C19 C18 H18 121.1 . .
C20 C19 C18 120.2(10) . .
C20 C19 H19 119.9 . .
C18 C19 H19 119.9 . .
C19 C20 C21 121.6(11) . .
C19 C20 H20 119.2 . .
C21 C20 H20 119.2 . .
C16 C21 C20 119.1(9) . .
C16 C21 C22 124.4(8) . .
C20 C21 C22 116.5(9) . .
O6 C22 O7 119.4(9) . .
O6 C22 C21 120.1(10) . .
O7 C22 C21 120.5(9) . .
N1 C23 C24 108.1(11) . .
N1 C23 H23 126.0 . .
C24 C23 H23 126.0 . .
C23 C24 N2 106.7(11) . .
C23 C24 H24 126.6 . .
N2 C24 H24 126.6 . .
N1 C25 N2 111.9(10) . .
N1 C25 H25 124.0 . .
N2 C25 H25 124.0 . .
N2 C26 C26 112.3(8) . 2_454
N2 C26 H26A 109.1 . .
C26 C26 H26A 109.1 2_454 .
N2 C26 H26B 109.1 . .
C26 C26 H26B 109.1 2_454 .
H26A C26 H26B 107.9 . .
C25 N1 C23 107.5(10) . .
C25 N1 Zn2 125.5(7) . .
C23 N1 Zn2 126.4(8) . .
C25 N2 C24 105.7(10) . .
C25 N2 C26 128.1(11) . .
C24 N2 C26 125.4(11) . .
C7 O1 Zn1 118.0(5) . .
C7 O2 Zn2 144.9(6) . .
C8 O3 Zn2 93.5(5) . 3_565
C8 O4 Zn2 87.8(5) . 3_565
C5 O5 C9 116.7(6) . .
C22 O6 Zn2 162.1(8) . 3_475
C22 O7 Zn1 106.7(7) . 3_475
Zn2 O1W H1C 122(8) . .
Zn2 O1W H1D 70.1(15) . .
H1C O1W H1D 111(3) . .

loop_
_geom_bond_atom_site_label_1
_geom_bond_atom_site_label_2
_geom_bond_distance
_geom_bond_site_symmetry_2
Zn1 O1 2.208(6) 2_454
Zn1 O1 2.208(6) .
Zn1 O7 2.264(7) 3_475
Zn1 O7 2.264(7) 4_675
Zn2 O6 2.221(9) 3_475
Zn2 N1 2.249(9) .
Zn2 O3 2.273(6) 3_565
Zn2 O2 2.285(7) .
Zn2 O1W 2.344(7) .
Zn2 O4 2.417(6) 3_565
C1 C2 1.394(12) .
C1 C6 1.411(12) .
C1 C7 1.489(12) .
C2 C3 1.373(11) .
C2 H2 0.9300 .
C3 C4 1.378(12) .
C3 C8 1.510(12) .
C4 C5 1.366(12) .
C4 H4 0.9300 .
C5 C6 1.352(11) .
C5 O5 1.382(10) .
C6 H6 0.9300 .
C7 O2 1.249(10) .
C7 O1 1.268(10) .
C8 O4 1.236(10) .
C8 O3 1.272(10) .
C9 O5 1.437(11) .
C9 C10 1.491(12) .
C9 H9A 0.9700 .
C9 H9B 0.9700 .
C10 C15 1.392(14) .
C10 C11 1.397(14) .
C11 C12 1.361(13) .
C11 H11 0.9300 .
C12 C13 1.429(13) .
C12 H12 0.9300 .
C13 C14 1.389(12) .
C13 C16 1.487(12) .
C14 C15 1.375(12) .
C14 H14 0.9300 .
C15 H15 0.9300 .
C16 C17 1.380(13) .
C16 C21 1.407(13) .
C17 C18 1.370(14) .
C17 H17 0.9300 .
C18 C19 1.427(17) .
C18 H18 0.9300 .
C19 C20 1.337(15) .
C19 H19 0.9300 .
C20 C21 1.414(13) .
C20 H20 0.9300 .
C21 C22 1.475(13) .
C22 O6 1.238(12) .
C22 O7 1.253(11) .
C23 N1 1.341(14) .
C23 C24 1.365(19) .
C23 H23 0.9300 .
C24 N2 1.370(15) .
C24 H24 0.9300 .
C25 N1 1.293(12) .
C25 N2 1.333(12) .
C25 H25 0.9300 .
C26 N2 1.428(15) .
C26 C26 1.53(2) 2_454
C26 H26A 0.9700 .
C26 H26B 0.9700 .
O3 Zn2 2.273(6) 3_565
O4 Zn2 2.417(6) 3_565
O6 Zn2 2.221(9) 3_475
O7 Zn1 2.264(7) 3_475
O1W H1C 0.88(2) .
O1W H1D 0.87(2) .

loop_
_geom_hbond_atom_site_label_D
_geom_hbond_atom_site_label_H
_geom_hbond_atom_site_label_A
_geom_hbond_distance_DH
_geom_hbond_distance_HA
_geom_hbond_distance_DA
_geom_hbond_angle_DHA
_geom_hbond_site_symmetry_A
O1W H1C O1 0.88(2) 2.02(7) 2.798(9) 146(11) 2_454
O1W H1D N1 0.87(2) 2.53(3) 3.259(12) 142(3) .

loop_
_geom_torsion_atom_site_label_1
_geom_torsion_atom_site_label_2
_geom_torsion_atom_site_label_3
_geom_torsion_atom_site_label_4
_geom_torsion
_geom_torsion_site_symmetry_1
_geom_torsion_site_symmetry_4
C6 C1 C2 C3 -2.2(14) . .
C7 C1 C2 C3 -179.9(9) . .
C1 C2 C3 C4 2.9(14) . .
C1 C2 C3 C8 -175.1(8) . .
C2 C3 C4 C5 -1.8(14) . .
C8 C3 C4 C5 176.2(9) . .
C3 C4 C5 C6 0.1(15) . .
C3 C4 C5 O5 -179.6(8) . .
C4 C5 C6 C1 0.5(14) . .
O5 C5 C6 C1 -179.8(9) . .
C2 C1 C6 C5 0.5(14) . .
C7 C1 C6 C5 178.2(9) . .
C2 C1 C7 O2 10.5(14) . .
C6 C1 C7 O2 -167.1(9) . .
C2 C1 C7 O1 -169.2(9) . .
C6 C1 C7 O1 13.2(13) . .
C2 C3 C8 O4 -174.7(9) . .
C4 C3 C8 O4 7.2(13) . .
C2 C3 C8 O3 7.5(13) . .
C4 C3 C8 O3 -170.5(8) . .
O5 C9 C10 C15 115.2(10) . .
O5 C9 C10 C11 -67.5(11) . .
C15 C10 C11 C12 0.2(14) . .
C9 C10 C11 C12 -177.2(9) . .
C10 C11 C12 C13 0.6(14) . .
C11 C12 C13 C14 0.9(13) . .
C11 C12 C13 C16 173.7(8) . .
C12 C13 C14 C15 -3.2(12) . .
C16 C13 C14 C15 -176.0(8) . .
C13 C14 C15 C10 4.2(13) . .
C11 C10 C15 C14 -2.6(13) . .
C9 C10 C15 C14 174.7(8) . .
C14 C13 C16 C17 144.7(9) . .
C12 C13 C16 C17 -27.9(12) . .
C14 C13 C16 C21 -30.3(12) . .
C12 C13 C16 C21 157.1(9) . .
C21 C16 C17 C18 1.0(15) . .
C13 C16 C17 C18 -174.2(9) . .
C16 C17 C18 C19 0.3(15) . .
C17 C18 C19 C20 0.9(15) . .
C18 C19 C20 C21 -3.4(15) . .
C17 C16 C21 C20 -3.3(13) . .
C13 C16 C21 C20 171.7(8) . .
C17 C16 C21 C22 173.2(9) . .
C13 C16 C21 C22 -11.8(14) . .
C19 C20 C21 C16 4.6(14) . .
C19 C20 C21 C22 -172.2(9) . .
C16 C21 C22 O6 129.3(10) . .
C20 C21 C22 O6 -54.1(12) . .
C16 C21 C22 O7 -53.2(12) . .
C20 C21 C22 O7 123.4(10) . .
N1 C23 C24 N2 -0.8(15) . .
N2 C25 N1 C23 1.9(12) . .
N2 C25 N1 Zn2 -169.7(6) . .
C24 C23 N1 C25 -0.7(14) . .
C24 C23 N1 Zn2 170.8(9) . .
O6 Zn2 N1 C25 -87.5(11) 3_475 .
O3 Zn2 N1 C25 62.5(9) 3_565 .
O2 Zn2 N1 C25 -27.3(8) . .
O1W Zn2 N1 C25 -150.3(9) . .
O4 Zn2 N1 C25 117.8(9) 3_565 .
O6 Zn2 N1 C23 102.6(11) 3_475 .
O3 Zn2 N1 C23 -107.5(10) 3_565 .
O2 Zn2 N1 C23 162.7(10) . .
O1W Zn2 N1 C23 39.7(10) . .
O4 Zn2 N1 C23 -52.2(10) 3_565 .
N1 C25 N2 C24 -2.3(12) . .
N1 C25 N2 C26 -173.1(9) . .
C23 C24 N2 C25 1.8(14) . .
C23 C24 N2 C26 172.9(11) . .
C26 C26 N2 C25 86.9(15) 2_454 .
C26 C26 N2 C24 -82.1(15) 2_454 .
O2 C7 O1 Zn1 -12.8(12) . .
C1 C7 O1 Zn1 166.9(6) . .
O1 Zn1 O1 C7 41.4(6) 2_454 .
O7 Zn1 O1 C7 -85.9(7) 3_475 .
O7 Zn1 O1 C7 173.5(7) 4_675 .
O1 C7 O2 Zn2 70.5(14) . .
C1 C7 O2 Zn2 -109.2(11) . .
O6 Zn2 O2 C7 -19.5(10) 3_475 .
N1 Zn2 O2 C7 -176.8(10) . .
O3 Zn2 O2 C7 89.2(10) 3_565 .
O1W Zn2 O2 C7 -88.8(10) . .
O4 Zn2 O2 C7 101.9(10) 3_565 .
O4 C8 O3 Zn2 -12.7(9) . 3_565
C3 C8 O3 Zn2 165.1(7) . 3_565
O3 C8 O4 Zn2 11.9(9) . 3_565
C3 C8 O4 Zn2 -165.8(8) . 3_565
C6 C5 O5 C9 1.8(14) . .
C4 C5 O5 C9 -178.5(9) . .
C10 C9 O5 C5 -176.6(8) . .
O7 C22 O6 Zn2 -111(2) . 3_475
C21 C22 O6 Zn2 67(3) . 3_475
O6 C22 O7 Zn1 -2.4(10) . 3_475
C21 C22 O7 Zn1 -179.9(6) . 3_475
